data_1507492
loop_
_publ_author_name
'Rhodes, Christopher P.'
'Khan, Masood'
'Frech, Roger'

_publ_section_title
;
 Crystalline Phases of Poly(Ethylene Oxide) Oligomers and Sodium
 Triflate:&#x00A0; Changes in Coordination and Conformation with Chain
 Length
;
_journal_issue 40
_journal_name_full 'The Journal of Physical Chemistry B'
_journal_page_first 10330
_journal_paper_doi 10.1021/jp0141981
_journal_volume 106
_journal_year 2002
_chemical_formula_sum 'C38 H72 F18 Li6 O34 S6'
_chemical_formula_weight 1648.96
_chemical_name_systematic
; 
 ? 
;
_space_group_IT_number 2
_symmetry_cell_setting triclinic
_symmetry_space_group_name_Hall '-P 1'
_symmetry_space_group_name_H-M 'P -1'
_atom_sites_solution_hydrogens geom
_atom_sites_solution_primary direct
_atom_sites_solution_secondary difmap
_audit_creation_method SHELXL-97
_cell_angle_alpha 104.550(15)
_cell_angle_beta 100.628(16)
_cell_angle_gamma 111.661(15)
_cell_formula_units_Z 2
_cell_length_a 13.110(3)
_cell_length_b 16.496(4)
_cell_length_c 19.382(3)
_cell_measurement_reflns_used 35
_cell_measurement_temperature 173(2)
_cell_measurement_theta_max 12.47
_cell_measurement_theta_min 4.87
_cell_volume 3587.2(15)
_computing_cell_refinement 'Bruker XSCANS'
_computing_data_collection 'Bruker XSCANS'
_computing_data_reduction 'Bruker SHELXTL'
_computing_molecular_graphics 'Bruker SHELXTL'
_computing_publication_material 'Bruker SHELXTL'
_computing_structure_refinement 'SHELXL-97 (Sheldrick, 1997)'
_computing_structure_solution 'SHELXS-97 (Sheldrick, 1990)'
_diffrn_ambient_temperature 173(2)
_diffrn_measured_fraction_theta_full 0.898
_diffrn_measured_fraction_theta_max 0.898
_diffrn_measurement_device_type 'Bruker P4'
_diffrn_measurement_method '\w scans'
_diffrn_radiation_monochromator graphite
_diffrn_radiation_source 'fine-focus sealed tube'
_diffrn_radiation_type MoK\a
_diffrn_radiation_wavelength 0.71073
_diffrn_reflns_av_R_equivalents 0.0356
_diffrn_reflns_av_sigmaI/netI 0.0614
_diffrn_reflns_limit_h_max 15
_diffrn_reflns_limit_h_min 0
_diffrn_reflns_limit_k_max 17
_diffrn_reflns_limit_k_min -18
_diffrn_reflns_limit_l_max 22
_diffrn_reflns_limit_l_min -23
_diffrn_reflns_number 12210
_diffrn_reflns_theta_full 25.34
_diffrn_reflns_theta_max 24.99
_diffrn_reflns_theta_min 2.03
_diffrn_standards_decay_% 2.9
_diffrn_standards_interval_count 97
_diffrn_standards_number 3
_exptl_absorpt_coefficient_mu 0.319
_exptl_absorpt_correction_type none
_exptl_crystal_colour colourless
_exptl_crystal_density_diffrn 1.527
_exptl_crystal_density_method 'not measured'
_exptl_crystal_description plate
_exptl_crystal_F_000 1696
_exptl_crystal_size_max 0.64
_exptl_crystal_size_mid 0.48
_exptl_crystal_size_min 0.42
_refine_diff_density_max 2.168
_refine_diff_density_min -0.740
_refine_diff_density_rms 0.090
_refine_ls_extinction_method none
_refine_ls_goodness_of_fit_ref 1.012
_refine_ls_hydrogen_treatment constr
_refine_ls_matrix_type full
_refine_ls_number_parameters 929
_refine_ls_number_reflns 11775
_refine_ls_number_restraints 97
_refine_ls_restrained_S_all 1.030
_refine_ls_R_factor_all 0.1135
_refine_ls_R_factor_gt 0.0738
_refine_ls_shift/su_max 0.035
_refine_ls_shift/su_mean 0.001
_refine_ls_structure_factor_coef Fsqd
_refine_ls_weighting_details 'calc w=1/[\s^2^(Fo^2^)+(0.1031P)^2^+6.6305P] where P=(Fo^2^+2Fc^2^)/3'
_refine_ls_weighting_scheme calc
_refine_ls_wR_factor_gt 0.1791
_refine_ls_wR_factor_ref 0.2067
_reflns_number_gt 7889
_reflns_number_total 11775
_reflns_threshold_expression >2sigma(I)
_cod_data_source_file rf007a.cif
_cod_data_source_block rf007a
_cod_depositor_comments
;
The following automatic conversions were performed:

'_symmetry_cell_setting' value 'Triclinic' changed to 'triclinic'
according to /home/saulius/struct/CIF-dictionaries/cif_core.dic
dictionary named 'cif_core.dic' version 2.4.1 from 2010-06-29.

Automatic conversion script
Id: cif_fix_values 1715 2011-07-08 13:25:40Z adriana 
;
_cod_original_cell_volume 3587.4(14)
_cod_original_sg_symbol_H-M P-1
_cod_database_code 1507492

loop_
_symmetry_equiv_pos_as_xyz
'x, y, z'
'-x, -y, -z'

loop_
_atom_site_label
_atom_site_type_symbol
_atom_site_fract_x
_atom_site_fract_y
_atom_site_fract_z
_atom_site_U_iso_or_equiv
_atom_site_adp_type
_atom_site_occupancy
_atom_site_symmetry_multiplicity
_atom_site_calc_flag
_atom_site_refinement_flags
_atom_site_disorder_group
S1 S 0.07408(8) 0.24781(7) 0.72494(5) 0.0283(2) Uani 1 1 d D .
F1 F -0.1169(2) 0.2638(3) 0.7128(2) 0.0875(11) Uani 1 1 d D .
F2 F 0.0323(3) 0.3929(2) 0.75182(17) 0.0665(8) Uani 1 1 d D .
F3 F -0.0294(2) 0.3084(2) 0.63695(15) 0.0672(8) Uani 1 1 d D .
O1 O -0.0975(2) 0.0909(2) 0.82057(17) 0.0448(9) Uani 1 1 d . .
O2 O 0.0479(2) 0.02829(19) 0.78006(15) 0.0371(7) Uani 1 1 d . .
O3 O 0.2519(2) 0.17797(18) 0.81872(14) 0.0309(7) Uani 1 1 d . .
O4 O 0.3797(2) 0.37660(19) 0.85028(14) 0.0361(7) Uani 1 1 d . .
O5 O 0.0113(3) 0.1558(2) 0.67087(17) 0.0532(10) Uani 1 1 d D .
O6 O 0.1798(2) 0.30310(19) 0.71394(14) 0.0345(7) Uani 1 1 d D .
O7 O 0.0823(2) 0.25613(19) 0.80180(14) 0.0338(7) Uani 1 1 d D .
C1 C -0.1617(5) 0.1163(4) 0.8650(4) 0.075(2) Uani 1 1 d . .
H1A H -0.2420 0.0915 0.8340 0.112 Uiso 1 1 calc R .
H1B H -0.1290 0.1843 0.8865 0.112 Uiso 1 1 calc R .
H1C H -0.1591 0.0908 0.9055 0.112 Uiso 1 1 calc R .
C2 C -0.1375(4) -0.0071(3) 0.7888(3) 0.0515(14) Uani 1 1 d . .
H2A H -0.2211 -0.0374 0.7614 0.062 Uiso 1 1 calc R .
H2B H -0.1245 -0.0331 0.8287 0.062 Uiso 1 1 calc R .
C3 C -0.0719(4) -0.0233(3) 0.7373(3) 0.0500(14) Uani 1 1 d . .
H3A H -0.0922 -0.0905 0.7164 0.060 Uiso 1 1 calc R .
H3B H -0.0893 -0.0016 0.6953 0.060 Uiso 1 1 calc R .
C4 C 0.1255(4) 0.0253(3) 0.7385(2) 0.0462(12) Uani 1 1 d . .
H4A H 0.1105 0.0473 0.6964 0.055 Uiso 1 1 calc R .
H4B H 0.1162 -0.0393 0.7178 0.055 Uiso 1 1 calc R .
C5 C 0.2440(4) 0.0868(3) 0.7906(2) 0.0422(11) Uani 1 1 d . .
H5B H 0.2593 0.0642 0.8323 0.051 Uiso 1 1 calc R .
H5C H 0.3016 0.0872 0.7638 0.051 Uiso 1 1 calc R .
C6 C 0.3574(3) 0.2392(3) 0.8787(2) 0.0372(11) Uani 1 1 d . .
H6A H 0.4245 0.2425 0.8610 0.045 Uiso 1 1 calc R .
H6B H 0.3608 0.2152 0.9207 0.045 Uiso 1 1 calc R .
C7 C 0.3610(3) 0.3340(3) 0.9048(2) 0.0359(11) Uani 1 1 d . .
H7A H 0.2872 0.3288 0.9137 0.043 Uiso 1 1 calc R .
H7B H 0.4238 0.3731 0.9527 0.043 Uiso 1 1 calc R .
C8 C 0.3674(5) 0.4615(3) 0.8708(3) 0.0533(14) Uani 1 1 d . .
H8A H 0.4255 0.5048 0.9189 0.080 Uiso 1 1 calc R .
H8B H 0.2901 0.4482 0.8755 0.080 Uiso 1 1 calc R .
H8C H 0.3780 0.4896 0.8322 0.080 Uiso 1 1 calc R .
C9 C -0.0156(3) 0.3059(3) 0.7050(2) 0.0441(11) Uani 1 1 d D .
Li1 Li 0.0798(5) 0.1570(5) 0.8407(3) 0.0306(16) Uani 1 1 d . .
S2 S 0.46648(8) 0.18691(7) 0.68234(5) 0.0306(2) Uani 1 1 d D .
F4 F 0.6753(3) 0.2928(2) 0.77338(18) 0.0689(10) Uani 1 1 d . .
F5 F 0.5818(2) 0.17614(19) 0.80109(14) 0.0525(7) Uani 1 1 d . .
F6 F 0.6488(2) 0.1569(2) 0.70918(16) 0.0650(9) Uani 1 1 d . .
O8 O 0.4389(3) 0.4177(2) 0.71326(17) 0.0467(8) Uani 1 1 d . .
O9 O 0.2867(2) 0.2552(2) 0.58531(16) 0.0456(8) Uani 1 1 d . .
O10 O 0.2431(3) 0.0853(2) 0.48769(17) 0.0492(9) Uani 1 1 d . .
O11 O 0.4351(3) 0.0784(2) 0.47103(16) 0.0458(8) Uani 1 1 d . .
O12 O 0.3991(3) 0.0884(2) 0.65594(17) 0.0489(9) Uani 1 1 d . .
O13 O 0.4266(2) 0.2399(2) 0.73138(15) 0.0406(7) Uani 1 1 d . .
O14 O 0.5032(2) 0.2251(2) 0.62752(15) 0.0404(8) Uani 1 1 d . .
C10 C 0.5574(5) 0.4684(4) 0.7578(4) 0.0736(19) Uani 1 1 d . .
H10A H 0.5856 0.5332 0.7602 0.110 Uiso 1 1 calc R .
H10B H 0.6029 0.4402 0.7353 0.110 Uiso 1 1 calc R .
H10C H 0.5649 0.4664 0.8086 0.110 Uiso 1 1 calc R .
C11 C 0.4259(4) 0.4127(3) 0.6372(3) 0.0568(13) Uani 1 1 d . .
H11A H 0.4802 0.3910 0.6187 0.068 Uiso 1 1 calc R .
H11B H 0.4442 0.4753 0.6341 0.068 Uiso 1 1 calc R .
C12 C 0.3054(4) 0.3472(4) 0.5899(2) 0.0554(12) Uani 1 1 d . .
H12B H 0.2506 0.3639 0.6121 0.066 Uiso 1 1 calc R .
H12C H 0.2927 0.3511 0.5391 0.066 Uiso 1 1 calc R .
C13 C 0.1720(4) 0.1889(5) 0.5395(3) 0.0682(18) Uani 1 1 d . .
H13A H 0.1542 0.1980 0.4910 0.082 Uiso 1 1 calc R .
H13B H 0.1156 0.1970 0.5648 0.082 Uiso 1 1 calc R .
C14 C 0.1651(4) 0.0949(5) 0.5273(3) 0.069(2) Uani 1 1 d . .
H14A H 0.1860 0.0866 0.5759 0.083 Uiso 1 1 calc R .
H14B H 0.0856 0.0472 0.4979 0.083 Uiso 1 1 calc R .
C15 C 0.2468(5) -0.0027(3) 0.4707(3) 0.0624(18) Uani 1 1 d . .
H15A H 0.1694 -0.0534 0.4406 0.075 Uiso 1 1 calc R .
H15B H 0.2720 -0.0136 0.5176 0.075 Uiso 1 1 calc R .
C16 C 0.3292(5) -0.0009(3) 0.4283(3) 0.0582(16) Uani 1 1 d . .
H16A H 0.3405 -0.0583 0.4198 0.070 Uiso 1 1 calc R .
H16B H 0.2998 0.0031 0.3790 0.070 Uiso 1 1 calc R .
C17 C 0.5219(5) 0.0853(4) 0.4357(3) 0.0698(16) Uani 1 1 d . .
H17A H 0.5405 0.0325 0.4330 0.105 Uiso 1 1 calc R .
H17B H 0.5912 0.1436 0.4647 0.105 Uiso 1 1 calc R .
H17C H 0.4940 0.0846 0.3849 0.105 Uiso 1 1 calc R .
C18 C 0.5996(3) 0.2033(3) 0.7446(2) 0.0370(11) Uani 1 1 d D .
Li2 Li 0.3391(6) 0.3120(5) 0.7398(4) 0.0362(17) Uani 1 1 d . .
S3 S 0.42476(8) 0.26843(7) 0.39856(5) 0.0304(2) Uani 1 1 d D .
F7 F 0.2406(2) 0.2964(2) 0.38670(16) 0.0643(9) Uani 1 1 d . .
F8 F 0.3972(3) 0.4207(2) 0.43236(17) 0.0637(9) Uani 1 1 d . .
F10 F 0.9134(3) 0.2434(2) 0.48277(14) 0.0727(10) Uani 1 1 d . .
F9 F 0.3374(3) 0.3425(2) 0.31547(15) 0.0698(9) Uani 1 1 d . .
O15 O 0.7822(3) 0.4070(2) 0.49733(17) 0.0498(9) Uani 1 1 d . .
O16 O 0.7642(2) 0.46731(19) 0.38372(17) 0.0392(8) Uani 1 1 d . .
O17 O 0.6444(2) 0.31241(18) 0.26177(15) 0.0332(7) Uani 1 1 d . .
O18 O 0.5696(2) 0.11284(19) 0.18464(15) 0.0346(7) Uani 1 1 d . .
O19 O 0.3569(3) 0.1789(2) 0.34305(18) 0.0584(11) Uani 1 1 d . .
O20 O 0.5327(2) 0.3204(2) 0.38911(16) 0.0453(8) Uani 1 1 d . .
O21 O 0.4316(2) 0.27370(19) 0.47434(15) 0.0380(7) Uani 1 1 d . .
C19 C 0.7470(6) 0.3786(5) 0.5555(3) 0.078(2) Uani 1 1 d . .
H19B H 0.8128 0.4093 0.6014 0.117 Uiso 1 1 calc R .
H19C H 0.7185 0.3110 0.5411 0.117 Uiso 1 1 calc R .
H19D H 0.6855 0.3960 0.5644 0.117 Uiso 1 1 calc R .
C20 C 0.8243(4) 0.5040(3) 0.5135(3) 0.0571(16) Uani 1 1 d . .
H20A H 0.8894 0.5383 0.5607 0.069 Uiso 1 1 calc R .
H20B H 0.7627 0.5239 0.5189 0.069 Uiso 1 1 calc R .
C21 C 0.8633(4) 0.5227(3) 0.4499(3) 0.0575(16) Uani 1 1 d . .
H21A H 0.8913 0.5896 0.4570 0.069 Uiso 1 1 calc R .
H21B H 0.9266 0.5047 0.4455 0.069 Uiso 1 1 calc R .
C22 C 0.7878(4) 0.4685(3) 0.3157(3) 0.0495(12) Uani 1 1 d . .
H22A H 0.8496 0.4486 0.3111 0.059 Uiso 1 1 calc R .
H22B H 0.8129 0.5319 0.3134 0.059 Uiso 1 1 calc R .
C23 C 0.6776(4) 0.4019(3) 0.2543(2) 0.0458(11) Uani 1 1 d . .
H23A H 0.6167 0.4229 0.2584 0.055 Uiso 1 1 calc R .
H23B H 0.6892 0.3987 0.2048 0.055 Uiso 1 1 calc R .
C24 C 0.5326(3) 0.2472(3) 0.2094(2) 0.0413(11) Uani 1 1 d . .
H24A H 0.5335 0.2440 0.1578 0.050 Uiso 1 1 calc R .
H24B H 0.4740 0.2685 0.2202 0.050 Uiso 1 1 calc R .
C25 C 0.5023(3) 0.1543(3) 0.2151(2) 0.0393(11) Uani 1 1 d . .
H25A H 0.5153 0.1598 0.2684 0.047 Uiso 1 1 calc R .
H25B H 0.4195 0.1138 0.1879 0.047 Uiso 1 1 calc R .
C26 C 0.5471(4) 0.0280(3) 0.1983(3) 0.0498(13) Uani 1 1 d . .
H26A H 0.4659 -0.0159 0.1726 0.075 Uiso 1 1 calc R .
H26B H 0.5635 0.0403 0.2523 0.075 Uiso 1 1 calc R .
H26C H 0.5964 0.0013 0.1796 0.075 Uiso 1 1 calc R .
C27 C 0.3458(4) 0.3358(3) 0.3825(2) 0.0429(11) Uani 1 1 d D .
Li3 Li 0.4013(6) 0.1858(5) 0.5261(4) 0.0340(17) Uani 1 1 d . .
S4 S 0.82758(8) 0.24414(6) 0.35162(5) 0.0269(2) Uani 1 1 d D .
F11 F 0.8267(3) 0.10952(19) 0.39807(15) 0.0586(8) Uani 1 1 d . .
F12 F 0.9924(2) 0.2027(2) 0.40125(17) 0.0678(9) Uani 1 1 d . .
O22 O 0.7459(2) 0.0732(2) 0.10477(15) 0.0389(8) Uani 1 1 d . .
O23 O 0.9582(2) 0.2394(2) 0.17055(15) 0.0360(7) Uani 1 1 d . .
O24 O 1.0944(3) 0.4125(2) 0.17341(16) 0.0435(8) Uani 1 1 d . .
O25 O 1.0570(3) 0.4195(2) 0.03644(18) 0.0466(8) Uani 1 1 d . .
O26 O 0.9112(3) 0.3389(2) 0.37291(19) 0.0496(9) Uani 1 1 d . .
O27 O 0.7230(2) 0.23250(18) 0.36981(14) 0.0326(7) Uani 1 1 d . .
O28 O 0.8120(2) 0.18515(19) 0.27773(14) 0.0327(7) Uani 1 1 d . .
C28 C 0.6502(5) 0.0180(4) 0.0378(3) 0.0672(18) Uani 1 1 d . .
H28A H 0.6455 -0.0447 0.0193 0.101 Uiso 1 1 calc R .
H28B H 0.6607 0.0468 -0.0004 0.101 Uiso 1 1 calc R .
H28C H 0.5787 0.0140 0.0487 0.101 Uiso 1 1 calc R .
C29 C 0.8523(4) 0.0811(3) 0.0909(2) 0.0404(11) Uani 1 1 d . .
H29A H 0.8594 0.1028 0.0480 0.049 Uiso 1 1 calc R .
H29B H 0.8533 0.0194 0.0781 0.049 Uiso 1 1 calc R .
C30 C 0.9511(3) 0.1487(3) 0.1593(2) 0.0399(10) Uani 1 1 d . .
H30A H 0.9393 0.1311 0.2034 0.048 Uiso 1 1 calc R .
H30B H 1.0238 0.1476 0.1528 0.048 Uiso 1 1 calc R .
C31 C 1.0509(4) 0.3072(4) 0.2363(2) 0.0471(13) Uani 1 1 d . .
H31A H 1.1233 0.3020 0.2347 0.056 Uiso 1 1 calc R .
H31B H 1.0336 0.2965 0.2817 0.056 Uiso 1 1 calc R .
C32 C 1.0642(4) 0.4007(4) 0.2386(2) 0.0520(15) Uani 1 1 d . .
H32A H 0.9911 0.4057 0.2383 0.062 Uiso 1 1 calc R .
H32B H 1.1255 0.4490 0.2845 0.062 Uiso 1 1 calc R .
C33 C 1.1087(4) 0.4992(3) 0.1655(3) 0.0532(15) Uani 1 1 d . .
H33A H 1.1689 0.5514 0.2098 0.064 Uiso 1 1 calc R .
H33B H 1.0356 0.5052 0.1605 0.064 Uiso 1 1 calc R .
C34 C 1.1435(4) 0.5007(3) 0.0972(3) 0.0535(14) Uani 1 1 d . .
H34A H 1.1490 0.5577 0.0870 0.064 Uiso 1 1 calc R .
H34B H 1.2197 0.4997 0.1037 0.064 Uiso 1 1 calc R .
C35 C 1.0821(5) 0.4135(4) -0.0320(3) 0.0657(16) Uani 1 1 d . .
H35A H 1.0838 0.4675 -0.0451 0.099 Uiso 1 1 calc R .
H35B H 1.0224 0.3563 -0.0716 0.099 Uiso 1 1 calc R .
H35C H 1.1574 0.4126 -0.0267 0.099 Uiso 1 1 calc R .
C36 C 0.8934(4) 0.1979(3) 0.4119(2) 0.0412(11) Uani 1 1 d D .
Li4 Li 0.6817(5) 0.3371(5) 0.3837(3) 0.0320(17) Uani 1 1 d . .
S5 S 0.76651(9) 0.30437(8) 0.07655(6) 0.0363(3) Uani 1 1 d D .
F13 F 0.5854(3) 0.1919(2) -0.03840(17) 0.0705(10) Uani 1 1 d . .
F14 F 0.6737(3) 0.3286(2) -0.04275(15) 0.0644(9) Uani 1 1 d . .
F15 F 0.5724(2) 0.3109(2) 0.03173(16) 0.0635(8) Uani 1 1 d . .
O29 O 0.7145(2) 0.2497(2) 0.11814(15) 0.0396(7) Uani 1 1 d . .
O30 O 0.8317(2) 0.2681(2) 0.03572(15) 0.0392(7) Uani 1 1 d . .
O31 O 0.8170(3) 0.4031(2) 0.11241(19) 0.0581(11) Uani 1 1 d . .
C37 C 0.6434(4) 0.2835(4) 0.0029(2) 0.0493(13) Uani 1 1 d D .
Li5 Li 0.7318(6) 0.1757(5) 0.1775(4) 0.0339(17) Uani 1 1 d . .
Li6 Li 0.9961(6) 0.3085(5) 0.0761(4) 0.0380(18) Uani 1 1 d . .
S6 S 1.16929(18) 0.24047(17) 0.02439(11) 0.0389(6) Uani 0.50 1 d PD 1
F16 F 1.1489(5) 0.0980(4) 0.0544(4) 0.0652(17) Uiso 0.50 1 d PD 1
F17 F 1.3185(4) 0.1789(4) 0.0599(3) 0.0442(12) Uiso 0.50 1 d PD 1
F18 F 1.2505(4) 0.2191(3) 0.1466(3) 0.0405(12) Uiso 0.50 1 d PD 1
O32 O 1.2656(6) 0.3418(4) 0.0562(4) 0.055(2) Uiso 0.50 1 d PD 1
O33 O 1.0574(5) 0.2223(5) 0.0389(4) 0.0354(18) Uiso 0.50 1 d PD 1
O34 O 1.1451(5) 0.1727(4) -0.0545(3) 0.0297(15) Uiso 0.50 1 d PD 1
C38 C 1.2274(6) 0.1821(5) 0.0747(4) 0.045(2) Uiso 0.50 1 d PD 1
S6A S 1.12481(16) 0.18062(13) 0.01323(10) 0.0260(4) Uani 0.50 1 d PD 2
F17A F 1.3526(6) 0.2442(6) 0.0676(4) 0.090(2) Uiso 0.50 1 d PD 2
F16A F 1.2733(6) 0.2809(5) 0.1502(3) 0.0743(19) Uiso 0.50 1 d PD 2
F18A F 1.3025(8) 0.3375(5) 0.0714(5) 0.104(3) Uiso 0.50 1 d PD 2
O33A O 1.0912(8) 0.0935(5) 0.0236(5) 0.079(3) Uiso 0.50 1 d PD 2
O34A O 1.1485(5) 0.1979(4) -0.0540(3) 0.0311(16) Uiso 0.50 1 d PD 2
O32A O 1.0673(6) 0.2390(5) 0.0394(4) 0.043(2) Uiso 0.50 1 d PD 2
C38A C 1.2656(6) 0.2585(6) 0.0791(4) 0.058(3) Uiso 0.50 1 d PD 2

loop_
_atom_site_aniso_label
_atom_site_aniso_U_11
_atom_site_aniso_U_22
_atom_site_aniso_U_33
_atom_site_aniso_U_23
_atom_site_aniso_U_13
_atom_site_aniso_U_12
S1 0.0281(4) 0.0312(5) 0.0262(4) 0.0108(3) 0.0073(3) 0.0136(4)
F1 0.0333(13) 0.129(2) 0.139(3) 0.087(2) 0.0384(15) 0.0431(14)
F2 0.0954(18) 0.0692(16) 0.0703(17) 0.0323(13) 0.0426(14) 0.0596(14)
F3 0.0680(16) 0.107(2) 0.0491(15) 0.0450(13) 0.0117(13) 0.0538(15)
O1 0.0324(15) 0.0417(17) 0.0466(17) 0.0086(13) 0.0064(13) 0.0091(13)
O2 0.0430(15) 0.0296(14) 0.0311(14) 0.0077(11) 0.0111(12) 0.0100(12)
O3 0.0314(12) 0.0349(13) 0.0308(13) 0.0112(10) 0.0080(10) 0.0202(11)
O4 0.0392(14) 0.0376(15) 0.0260(13) 0.0113(11) 0.0063(11) 0.0127(12)
O5 0.068(2) 0.0334(16) 0.0417(17) 0.0062(13) 0.0085(15) 0.0130(15)
O6 0.0285(12) 0.0532(16) 0.0322(13) 0.0202(11) 0.0134(10) 0.0233(11)
O7 0.0362(13) 0.0400(14) 0.0338(13) 0.0181(11) 0.0134(11) 0.0210(11)
C1 0.049(3) 0.080(4) 0.084(4) 0.010(3) 0.025(3) 0.026(3)
C2 0.034(2) 0.036(3) 0.057(3) 0.010(2) 0.001(2) -0.005(2)
C3 0.054(3) 0.029(2) 0.042(2) 0.0054(18) 0.001(2) 0.003(2)
C4 0.074(3) 0.032(2) 0.038(2) 0.0103(16) 0.025(2) 0.026(2)
C5 0.055(2) 0.047(2) 0.054(2) 0.0322(17) 0.0334(18) 0.0357(18)
C6 0.0289(19) 0.057(2) 0.0313(19) 0.0242(17) 0.0068(15) 0.0198(17)
C7 0.0305(19) 0.047(2) 0.0233(18) 0.0119(16) 0.0035(15) 0.0120(18)
C8 0.075(3) 0.044(3) 0.039(2) 0.0092(19) 0.010(2) 0.031(2)
C9 0.040(2) 0.062(3) 0.050(2) 0.0319(19) 0.0205(18) 0.0306(19)
Li1 0.029(3) 0.035(3) 0.023(3) 0.006(2) 0.004(2) 0.012(3)
S2 0.0279(4) 0.0387(5) 0.0250(4) 0.0102(4) 0.0071(4) 0.0154(4)
F4 0.0461(16) 0.0467(17) 0.0685(19) 0.0129(14) -0.0120(14) -0.0084(14)
F5 0.0554(15) 0.0679(16) 0.0395(13) 0.0292(11) 0.0079(11) 0.0287(13)
F6 0.0496(13) 0.095(2) 0.0575(17) 0.0161(14) 0.0106(13) 0.0492(14)
O8 0.0527(16) 0.0581(17) 0.0468(15) 0.0323(13) 0.0271(13) 0.0277(14)
O9 0.0351(14) 0.0761(19) 0.0420(15) 0.0313(13) 0.0128(12) 0.0339(13)
O10 0.0356(16) 0.0557(19) 0.0394(16) 0.0164(14) 0.0061(13) 0.0052(14)
O11 0.0620(18) 0.0374(16) 0.0392(15) 0.0116(12) 0.0189(14) 0.0226(14)
O12 0.0416(17) 0.0400(17) 0.0429(17) 0.0063(13) 0.0051(14) 0.0038(14)
O13 0.0509(14) 0.0613(17) 0.0320(13) 0.0232(11) 0.0209(11) 0.0394(13)
O14 0.0351(14) 0.0609(18) 0.0286(13) 0.0196(12) 0.0116(11) 0.0211(13)
C10 0.048(3) 0.079(4) 0.090(4) 0.044(3) 0.020(3) 0.014(3)
C11 0.095(3) 0.063(3) 0.058(2) 0.0413(19) 0.057(2) 0.053(2)
C12 0.084(3) 0.093(3) 0.039(2) 0.0419(19) 0.0338(19) 0.071(2)
C13 0.032(2) 0.139(5) 0.041(2) 0.031(3) 0.0146(19) 0.044(3)
C14 0.033(2) 0.101(5) 0.046(3) 0.024(3) 0.013(2) 0.001(3)
C15 0.070(4) 0.037(3) 0.036(2) 0.005(2) -0.006(2) -0.008(3)
C16 0.086(4) 0.036(3) 0.034(2) 0.0042(19) 0.006(2) 0.018(2)
C17 0.102(3) 0.071(3) 0.074(3) 0.035(2) 0.050(3) 0.060(3)
C18 0.037(2) 0.039(2) 0.032(2) 0.0100(16) 0.0068(17) 0.0175(17)
Li2 0.037(3) 0.043(4) 0.033(3) 0.015(3) 0.012(3) 0.021(3)
S3 0.0300(4) 0.0357(5) 0.0246(4) 0.0094(3) 0.0097(4) 0.0133(4)
F7 0.0320(12) 0.105(2) 0.0693(17) 0.0414(15) 0.0206(12) 0.0347(13)
F8 0.0778(17) 0.0523(15) 0.0728(19) 0.0213(13) 0.0242(15) 0.0405(13)
F10 0.098(2) 0.094(2) 0.0207(12) 0.0065(13) -0.0022(13) 0.0544(17)
F9 0.0697(17) 0.119(2) 0.0509(14) 0.0572(14) 0.0219(12) 0.0538(15)
O15 0.0482(17) 0.0410(17) 0.0400(17) -0.0016(13) -0.0028(14) 0.0163(14)
O16 0.0319(14) 0.0251(14) 0.0525(17) 0.0089(12) 0.0118(13) 0.0076(11)
O17 0.0382(14) 0.0333(14) 0.0330(13) 0.0160(10) 0.0118(11) 0.0176(11)
O18 0.0286(13) 0.0324(14) 0.0429(15) 0.0125(11) 0.0116(11) 0.0136(11)
O19 0.068(2) 0.0380(18) 0.0409(18) -0.0062(14) 0.0092(16) 0.0103(16)
O20 0.0306(13) 0.0691(19) 0.0451(15) 0.0250(13) 0.0214(12) 0.0231(13)
O21 0.0474(15) 0.0414(15) 0.0319(13) 0.0171(11) 0.0166(12) 0.0214(12)
C19 0.085(4) 0.086(4) 0.033(3) 0.008(3) -0.002(3) 0.024(3)
C20 0.040(2) 0.038(3) 0.062(3) -0.015(2) -0.012(2) 0.018(2)
C21 0.033(2) 0.025(2) 0.088(4) 0.000(2) 0.003(2) 0.0058(19)
C22 0.059(2) 0.029(2) 0.077(3) 0.0263(19) 0.039(2) 0.0235(19)
C23 0.076(3) 0.048(2) 0.047(2) 0.0317(17) 0.0371(19) 0.0434(19)
C24 0.0332(19) 0.058(3) 0.036(2) 0.0140(18) 0.0050(17) 0.0275(18)
C25 0.0272(19) 0.048(2) 0.034(2) 0.0104(18) 0.0060(16) 0.0107(18)
C26 0.044(2) 0.042(3) 0.060(3) 0.020(2) 0.020(2) 0.012(2)
C27 0.036(2) 0.063(3) 0.042(2) 0.0294(19) 0.0161(17) 0.0250(19)
Li3 0.037(3) 0.034(3) 0.031(3) 0.015(3) 0.011(3) 0.014(3)
S4 0.0274(4) 0.0270(4) 0.0268(4) 0.0092(3) 0.0066(3) 0.0134(4)
F11 0.0929(18) 0.0555(14) 0.0533(14) 0.0358(11) 0.0301(13) 0.0447(13)
F12 0.0500(14) 0.103(2) 0.0615(17) 0.0278(15) 0.0040(13) 0.0516(14)
O22 0.0388(14) 0.0443(16) 0.0285(13) 0.0099(11) 0.0094(11) 0.0152(13)
O23 0.0328(14) 0.0428(15) 0.0272(13) 0.0102(11) 0.0024(11) 0.0157(12)
O24 0.0412(16) 0.0346(16) 0.0378(15) 0.0004(12) 0.0123(13) 0.0069(13)
O25 0.0511(17) 0.0356(16) 0.0557(17) 0.0187(13) 0.0250(14) 0.0159(13)
O26 0.0450(17) 0.0319(16) 0.062(2) 0.0111(14) 0.0176(15) 0.0098(13)
O27 0.0320(13) 0.0344(14) 0.0321(13) 0.0108(10) 0.0124(11) 0.0147(11)
O28 0.0338(13) 0.0457(15) 0.0231(12) 0.0136(10) 0.0073(10) 0.0217(11)
C28 0.058(3) 0.080(4) 0.035(3) 0.003(3) -0.001(2) 0.020(3)
C29 0.047(2) 0.038(2) 0.045(2) 0.0178(17) 0.0254(18) 0.0205(18)
C30 0.0365(19) 0.060(2) 0.047(2) 0.0311(17) 0.0226(16) 0.0331(17)
C31 0.031(2) 0.074(3) 0.0232(19) 0.0149(19) 0.0033(17) 0.013(2)
C32 0.045(3) 0.055(3) 0.026(2) -0.007(2) 0.0075(19) 0.006(2)
C33 0.044(3) 0.027(2) 0.067(3) 0.002(2) 0.018(2) 0.002(2)
C34 0.039(2) 0.034(2) 0.079(3) 0.019(2) 0.022(2) 0.006(2)
C35 0.083(3) 0.076(3) 0.058(3) 0.041(2) 0.035(2) 0.038(3)
C36 0.055(2) 0.049(2) 0.0211(18) 0.0097(16) 0.0054(17) 0.030(2)
Li4 0.025(3) 0.038(4) 0.023(3) 0.004(3) 0.005(2) 0.010(3)
S5 0.0302(5) 0.0482(6) 0.0315(5) 0.0172(4) 0.0083(4) 0.0167(4)
F13 0.0505(17) 0.0574(19) 0.0564(18) 0.0009(15) -0.0096(15) -0.0009(15)
F14 0.0698(17) 0.0905(19) 0.0441(14) 0.0435(13) 0.0129(12) 0.0358(15)
F15 0.0511(13) 0.0997(19) 0.0594(16) 0.0324(14) 0.0135(12) 0.0523(13)
O29 0.0359(13) 0.0598(16) 0.0410(14) 0.0333(12) 0.0194(11) 0.0255(12)
O30 0.0337(13) 0.0576(17) 0.0324(14) 0.0186(12) 0.0134(11) 0.0230(12)
O31 0.0513(19) 0.0409(19) 0.054(2) -0.0014(15) 0.0130(16) 0.0038(16)
C37 0.049(2) 0.069(3) 0.042(2) 0.032(2) 0.0146(19) 0.029(2)
Li5 0.037(3) 0.035(3) 0.030(3) 0.016(2) 0.006(3) 0.014(3)
Li6 0.031(3) 0.041(4) 0.042(4) 0.008(3) 0.013(3) 0.020(3)
S6 0.0356(10) 0.0598(13) 0.0262(9) 0.0147(9) 0.0130(8) 0.0243(9)
S6A 0.0324(9) 0.0227(9) 0.0241(8) 0.0078(7) 0.0136(7) 0.0111(8)

loop_
_atom_type_symbol
_atom_type_description
_atom_type_scat_dispersion_real
_atom_type_scat_dispersion_imag
_atom_type_scat_source
C C 0.0033 0.0016 'International Tables Vol C Tables 4.2.6.8 and 6.1.1.4'
H H 0.0000 0.0000 'International Tables Vol C Tables 4.2.6.8 and 6.1.1.4'
Li Li -0.0003 0.0001 'International Tables Vol C Tables 4.2.6.8 and 6.1.1.4'
O O 0.0106 0.0060 'International Tables Vol C Tables 4.2.6.8 and 6.1.1.4'
F F 0.0171 0.0103 'International Tables Vol C Tables 4.2.6.8 and 6.1.1.4'
S S 0.1246 0.1234 'International Tables Vol C Tables 4.2.6.8 and 6.1.1.4'

loop_
_geom_angle_atom_site_label_1
_geom_angle_atom_site_label_2
_geom_angle_atom_site_label_3
_geom_angle
_geom_angle_site_symmetry_1
_geom_angle_site_symmetry_3
O5 S1 O6 114.5(2) . .
O5 S1 O7 116.09(19) . .
O6 S1 O7 114.49(16) . .
O5 S1 C9 104.0(2) . .
O6 S1 C9 102.68(19) . .
O7 S1 C9 102.48(19) . .
O5 S1 Li1 86.47(19) . .
O6 S1 Li1 120.11(17) . .
O7 S1 Li1 33.14(17) . .
C9 S1 Li1 126.8(2) . .
C1 O1 C2 113.1(4) . .
C1 O1 Li1 127.3(3) . .
C2 O1 Li1 109.6(3) . .
C4 O2 C3 115.0(3) . .
C4 O2 Li1 113.6(3) . .
C3 O2 Li1 110.0(3) . .
C5 O3 C6 111.5(3) . .
C5 O3 Li1 105.1(3) . .
C6 O3 Li1 118.8(3) . .
C7 O4 C8 109.8(3) . .
C7 O4 Li2 126.9(3) . .
C8 O4 Li2 114.9(3) . .
S1 O6 Li2 133.9(3) . .
S1 O7 Li1 123.1(3) . .
O1 C2 C3 107.0(4) . .
O2 C3 C2 106.7(4) . .
O2 C4 C5 107.2(3) . .
O3 C5 C4 107.6(4) . .
O3 C6 C7 108.7(3) . .
O4 C7 C6 110.2(3) . .
F1 C9 F3 109.2(4) . .
F1 C9 F2 107.4(4) . .
F3 C9 F2 107.3(4) . .
F1 C9 S1 110.7(3) . .
F3 C9 S1 111.4(3) . .
F2 C9 S1 110.7(3) . .
O34A Li1 O7 114.7(4) 1_456 .
O34A Li1 O34 11.7(3) 1_456 1_456
O7 Li1 O34 126.3(4) . 1_456
O34A Li1 O2 117.6(4) 1_456 .
O7 Li1 O2 126.0(3) . .
O34 Li1 O2 106.0(4) 1_456 .
O34A Li1 O1 106.5(4) 1_456 .
O7 Li1 O1 97.3(3) . .
O34 Li1 O1 104.0(4) 1_456 .
O2 Li1 O1 80.4(2) . .
O34A Li1 O3 92.2(3) 1_456 .
O7 Li1 O3 88.0(3) . .
O34 Li1 O3 91.2(3) 1_456 .
O2 Li1 O3 77.7(3) . .
O1 Li1 O3 156.1(3) . .
O34A Li1 S1 136.0(4) 1_456 .
O7 Li1 S1 23.72(12) . .
O34 Li1 S1 146.9(3) 1_456 .
O2 Li1 S1 102.4(2) . .
O1 Li1 S1 97.0(3) . .
O3 Li1 S1 78.7(2) . .
O12 S2 O13 115.1(2) . .
O12 S2 O14 115.82(19) . .
O13 S2 O14 114.4(2) . .
O12 S2 C18 102.8(2) . .
O13 S2 C18 102.47(19) . .
O14 S2 C18 103.56(19) . .
O12 S2 Li3 89.96(19) . .
O13 S2 Li3 112.7(2) . .
O14 S2 Li3 33.46(17) . .
C18 S2 Li3 132.8(2) . .
C10 O8 C11 110.9(4) . .
C10 O8 Li2 117.2(4) . .
C11 O8 Li2 121.9(3) . .
C12 O9 C13 111.3(4) . .
C12 O9 Li3 119.2(3) . .
C13 O9 Li3 100.7(3) . .
C14 O10 C15 115.1(4) . .
C14 O10 Li3 117.4(4) . .
C15 O10 Li3 109.5(4) . .
C17 O11 C16 112.1(4) . .
C17 O11 Li3 127.0(4) . .
C16 O11 Li3 109.3(4) . .
S2 O13 Li2 146.0(3) . .
S2 O14 Li3 122.7(3) . .
O8 C11 C12 109.7(4) . .
O9 C12 C11 108.9(4) . .
O9 C13 C14 108.0(4) . .
O10 C14 C13 107.8(5) . .
O10 C15 C16 107.6(4) . .
O11 C16 C15 107.5(4) . .
F5 C18 F6 108.4(4) . .
F5 C18 F4 107.0(3) . .
F6 C18 F4 107.3(4) . .
F5 C18 S2 111.4(3) . .
F6 C18 S2 111.5(3) . .
F4 C18 S2 111.1(3) . .
O13 Li2 O6 143.6(4) . .
O13 Li2 O4 104.6(3) . .
O6 Li2 O4 95.8(3) . .
O13 Li2 O8 98.7(3) . .
O6 Li2 O8 107.3(4) . .
O4 Li2 O8 99.6(3) . .
O19 S3 O20 115.1(2) . .
O19 S3 O21 115.8(2) . .
O20 S3 O21 113.97(17) . .
O19 S3 C27 104.7(2) . .
O20 S3 C27 102.1(2) . .
O21 S3 C27 102.7(2) . .
C20 O15 C19 113.2(4) . .
C20 O15 Li4 109.0(4) . .
C19 O15 Li4 122.6(3) . .
C22 O16 C21 114.5(4) . .
C22 O16 Li4 112.7(3) . .
C21 O16 Li4 110.5(4) . .
C23 O17 C24 110.7(3) . .
C23 O17 Li4 106.4(3) . .
C24 O17 Li4 121.4(3) . .
C26 O18 C25 109.7(3) . .
C26 O18 Li5 113.0(3) . .
C25 O18 Li5 129.0(3) . .
S3 O20 Li4 151.5(3) . .
S3 O21 Li3 135.7(3) . .
O15 C20 C21 106.5(4) . .
O16 C21 C20 106.3(4) . .
O16 C22 C23 106.3(4) . .
O17 C23 C22 107.8(4) . .
O17 C24 C25 110.0(4) . .
O18 C25 C24 111.3(4) . .
F8 C27 F7 107.5(4) . .
F8 C27 F9 107.9(4) . .
F7 C27 F9 108.1(3) . .
F8 C27 S3 111.5(3) . .
F7 C27 S3 111.0(3) . .
F9 C27 S3 110.6(3) . .
O21 Li3 O14 117.8(3) . .
O21 Li3 O10 115.0(4) . .
O14 Li3 O10 123.5(4) . .
O21 Li3 O11 107.4(3) . .
O14 Li3 O11 100.5(4) . .
O10 Li3 O11 81.5(3) . .
O21 Li3 O9 89.3(3) . .
O14 Li3 O9 86.5(3) . .
O10 Li3 O9 75.2(3) . .
O11 Li3 O9 155.5(3) . .
O21 Li3 S2 138.3(3) . .
O14 Li3 S2 23.89(13) . .
O10 Li3 S2 99.6(3) . .
O11 Li3 S2 99.9(3) . .
O9 Li3 S2 77.16(19) . .
O26 S4 O27 115.16(19) . .
O26 S4 O28 114.40(19) . .
O27 S4 O28 115.01(15) . .
O26 S4 C36 104.2(2) . .
O27 S4 C36 103.1(2) . .
O28 S4 C36 102.66(19) . .
O26 S4 Li4 81.0(2) . .
O27 S4 Li4 36.59(18) . .
O28 S4 Li4 123.74(17) . .
C36 S4 Li4 126.6(2) . .
C28 O22 C29 111.0(3) . .
C28 O22 Li5 116.1(4) . .
C29 O22 Li5 123.5(3) . .
C30 O23 C31 111.4(3) . .
C30 O23 Li6 119.1(3) . .
C31 O23 Li6 102.1(3) . .
C33 O24 C32 114.4(4) . .
C33 O24 Li6 109.8(4) . .
C32 O24 Li6 116.3(3) . .
C35 O25 C34 112.0(4) . .
C35 O25 Li6 125.8(4) . .
C34 O25 Li6 109.2(3) . .
S4 O27 Li4 117.6(3) . .
S4 O28 Li5 131.3(3) . .
O22 C29 C30 109.4(3) . .
O23 C30 C29 109.0(4) . .
O23 C31 C32 108.5(4) . .
O24 C32 C31 106.5(4) . .
O24 C33 C34 107.1(4) . .
O25 C34 C33 107.2(4) . .
F10 C36 F11 107.5(4) . .
F10 C36 F12 108.6(3) . .
F11 C36 F12 107.0(4) . .
F10 C36 S4 111.3(3) . .
F11 C36 S4 111.5(3) . .
F12 C36 S4 110.8(3) . .
O20 Li4 O27 120.3(4) . .
O20 Li4 O16 107.1(4) . .
O27 Li4 O16 132.3(4) . .
O20 Li4 O15 101.6(3) . .
O27 Li4 O15 95.3(3) . .
O16 Li4 O15 79.6(2) . .
O20 Li4 O17 97.0(3) . .
O27 Li4 O17 90.0(3) . .
O16 Li4 O17 78.5(3) . .
O15 Li4 O17 154.6(4) . .
O20 Li4 S4 145.3(3) . .
O27 Li4 S4 25.85(13) . .
O16 Li4 S4 106.5(3) . .
O15 Li4 S4 92.6(3) . .
O17 Li4 S4 81.4(2) . .
O31 S5 O29 116.6(2) . .
O31 S5 O30 116.1(2) . .
O29 S5 O30 113.7(2) . .
O31 S5 C37 102.2(2) . .
O29 S5 C37 102.5(2) . .
O30 S5 C37 102.9(2) . .
O31 S5 Li6 91.6(2) . .
O29 S5 Li6 111.5(2) . .
O30 S5 Li6 32.99(17) . .
C37 S5 Li6 132.4(2) . .
S5 O29 Li5 145.6(3) . .
S5 O30 Li6 123.0(3) . .
F14 C37 F15 107.8(4) . .
F14 C37 F13 107.6(4) . .
F15 C37 F13 108.6(4) . .
F14 C37 S5 112.0(3) . .
F15 C37 S5 110.3(3) . .
F13 C37 S5 110.3(4) . .
O29 Li5 O28 142.4(4) . .
O29 Li5 O22 101.8(3) . .
O28 Li5 O22 105.8(4) . .
O29 Li5 O18 102.7(3) . .
O28 Li5 O18 95.2(3) . .
O22 Li5 O18 103.5(3) . .
O32A Li6 O33 7.0(4) . .
O32A Li6 O30 121.9(4) . .
O33 Li6 O30 117.4(4) . .
O32A Li6 O24 113.6(4) . .
O33 Li6 O24 116.4(4) . .
O30 Li6 O24 123.2(4) . .
O32A Li6 O25 101.4(4) . .
O33 Li6 O25 108.0(4) . .
O30 Li6 O25 99.1(4) . .
O24 Li6 O25 80.3(3) . .
O32A Li6 O23 94.3(4) . .
O33 Li6 O23 88.9(4) . .
O30 Li6 O23 88.7(3) . .
O24 Li6 O23 75.6(3) . .
O25 Li6 O23 155.0(3) . .
O32A Li6 S5 143.9(4) . .
O33 Li6 S5 138.2(3) . .
O30 Li6 S5 24.04(14) . .
O24 Li6 S5 99.3(3) . .
O25 Li6 S5 98.5(3) . .
O23 Li6 S5 79.1(2) . .
O33 S6 O34 107.9(3) . .
O33 S6 O32 118.8(4) . .
O34 S6 O32 122.5(4) . .
O33 S6 C38 103.7(4) . .
O34 S6 C38 95.7(4) . .
O32 S6 C38 103.4(4) . .
S6 O33 Li6 129.7(5) . .
S6 O34 Li1 137.9(5) . 1_654
F16 C38 F17 108.3(7) . .
F16 C38 F18 107.0(7) . .
F17 C38 F18 109.5(6) . .
F16 C38 S6 107.1(5) . .
F17 C38 S6 112.5(6) . .
F18 C38 S6 112.2(6) . .
O33A S6A O34A 125.3(5) . .
O33A S6A O32A 118.1(5) . .
O34A S6A O32A 105.6(5) . .
O33A S6A C38A 107.9(5) . .
O34A S6A C38A 98.0(4) . .
O32A S6A C38A 95.9(4) . .
S6A O34A Li1 141.7(4) . 1_654
S6A O32A Li6 176.7(7) . .
F18A C38A F17A 93.9(8) . .
F18A C38A F16A 102.1(8) . .
F17A C38A F16A 111.1(8) . .
F18A C38A S6A 111.1(7) . .
F17A C38A S6A 117.9(6) . .
F16A C38A S6A 116.9(6) . .

loop_
_geom_bond_atom_site_label_1
_geom_bond_atom_site_label_2
_geom_bond_distance
_geom_bond_site_symmetry_2
S1 O5 1.428(3) .
S1 O6 1.439(3) .
S1 O7 1.441(3) .
S1 C9 1.817(5) .
S1 Li1 2.999(7) .
F1 C9 1.309(5) .
F2 C9 1.323(5) .
F3 C9 1.310(5) .
O1 C1 1.404(7) .
O1 C2 1.423(6) .
O1 Li1 2.079(7) .
O2 C4 1.417(6) .
O2 C3 1.435(5) .
O2 Li1 1.993(7) .
O3 C5 1.423(5) .
O3 C6 1.439(4) .
O3 Li1 2.290(7) .
O4 C7 1.418(5) .
O4 C8 1.434(6) .
O4 Li2 2.005(7) .
O6 Li2 1.996(8) .
O7 Li1 1.958(8) .
C2 C3 1.470(7) .
C4 C5 1.485(6) .
C6 C7 1.498(6) .
Li1 O34A 1.901(8) 1_456
Li1 O34 1.965(8) 1_456
S2 O12 1.427(3) .
S2 O13 1.430(3) .
S2 O14 1.435(3) .
S2 C18 1.813(4) .
S2 Li3 2.984(7) .
F4 C18 1.332(5) .
F5 C18 1.311(5) .
F6 C18 1.318(5) .
O8 C10 1.429(6) .
O8 C11 1.430(5) .
O8 Li2 2.007(8) .
O9 C12 1.422(6) .
O9 C13 1.432(5) .
O9 Li3 2.476(8) .
O10 C14 1.416(7) .
O10 C15 1.428(7) .
O10 Li3 1.969(7) .
O11 C17 1.417(6) .
O11 C16 1.419(6) .
O11 Li3 2.069(8) .
O13 Li2 1.933(8) .
O14 Li3 1.954(7) .
C11 C12 1.487(7) .
C13 C14 1.474(9) .
C15 C16 1.471(8) .
S3 O19 1.417(3) .
S3 O20 1.431(3) .
S3 O21 1.433(3) .
S3 C27 1.819(5) .
F7 C27 1.318(5) .
F8 C27 1.317(5) .
F10 C36 1.313(5) .
F9 C27 1.319(5) .
O15 C20 1.414(6) .
O15 C19 1.414(7) .
O15 Li4 2.108(7) .
O16 C22 1.412(6) .
O16 C21 1.445(5) .
O16 Li4 2.017(8) .
O17 C23 1.430(5) .
O17 C24 1.439(5) .
O17 Li4 2.221(7) .
O18 C26 1.423(6) .
O18 C25 1.425(5) .
O18 Li5 2.041(8) .
O20 Li4 1.897(7) .
O21 Li3 1.929(8) .
C20 C21 1.476(8) .
C22 C23 1.499(6) .
C24 C25 1.474(7) .
S4 O26 1.435(3) .
S4 O27 1.435(3) .
S4 O28 1.444(3) .
S4 C36 1.804(5) .
S4 Li4 2.919(7) .
F11 C36 1.318(5) .
F12 C36 1.327(5) .
O22 C28 1.432(5) .
O22 C29 1.435(5) .
O22 Li5 2.003(8) .
O23 C30 1.423(5) .
O23 C31 1.436(5) .
O23 Li6 2.421(9) .
O24 C33 1.424(6) .
O24 C32 1.429(6) .
O24 Li6 2.001(7) .
O25 C35 1.413(6) .
O25 C34 1.435(5) .
O25 Li6 2.106(9) .
O27 Li4 1.963(8) .
O28 Li5 1.969(7) .
C29 C30 1.495(6) .
C31 C32 1.474(8) .
C33 C34 1.480(8) .
S5 O31 1.428(3) .
S5 O29 1.429(3) .
S5 O30 1.450(3) .
S5 C37 1.804(5) .
S5 Li6 2.987(7) .
F13 C37 1.349(6) .
F14 C37 1.317(6) .
F15 C37 1.326(6) .
O29 Li5 1.918(8) .
O30 Li6 1.939(7) .
Li6 O32A 1.823(11) .
Li6 O33 1.932(10) .
S6 O33 1.480(6) .
S6 O34 1.545(5) .
S6 O32 1.551(6) .
S6 C38 1.788(8) .
F16 C38 1.289(8) .
F17 C38 1.296(8) .
F18 C38 1.298(8) .
O34 Li1 1.965(8) 1_654
S6A O33A 1.418(8) .
S6A O34A 1.465(6) .
S6A O32A 1.477(8) .
S6A C38A 1.801(7) .
F17A C38A 1.294(9) .
F16A C38A 1.308(8) .
F18A C38A 1.271(9) .
O34A Li1 1.901(8) 1_654

loop_
_geom_torsion_atom_site_label_1
_geom_torsion_atom_site_label_2
_geom_torsion_atom_site_label_3
_geom_torsion_atom_site_label_4
_geom_torsion
_geom_torsion_site_symmetry_4
O5 S1 O6 Li2 -81.5(4) .
O7 S1 O6 Li2 56.2(4) .
C9 S1 O6 Li2 166.4(4) .
Li1 S1 O6 Li2 19.3(4) .
O5 S1 O7 Li1 28.9(4) .
O6 S1 O7 Li1 -108.1(3) .
C9 S1 O7 Li1 141.5(3) .
C1 O1 C2 C3 173.4(5) .
Li1 O1 C2 C3 -38.1(5) .
C4 O2 C3 C2 -176.7(4) .
Li1 O2 C3 C2 -47.0(5) .
O1 C2 C3 O2 55.8(5) .
C3 O2 C4 C5 176.5(4) .
Li1 O2 C4 C5 48.5(5) .
C6 O3 C5 C4 170.7(3) .
Li1 O3 C5 C4 40.6(4) .
O2 C4 C5 O3 -59.5(5) .
C5 O3 C6 C7 179.1(3) .
Li1 O3 C6 C7 -58.5(4) .
C8 O4 C7 C6 172.2(3) .
Li2 O4 C7 C6 26.0(5) .
O3 C6 C7 O4 -71.4(4) .
O5 S1 C9 F1 60.6(4) .
O6 S1 C9 F1 -179.7(3) .
O7 S1 C9 F1 -60.7(3) .
Li1 S1 C9 F1 -35.6(4) .
O5 S1 C9 F3 -61.1(3) .
O6 S1 C9 F3 58.6(3) .
O7 S1 C9 F3 177.6(3) .
Li1 S1 C9 F3 -157.3(3) .
O5 S1 C9 F2 179.6(3) .
O6 S1 C9 F2 -60.7(3) .
O7 S1 C9 F2 58.3(3) .
Li1 S1 C9 F2 83.4(3) .
S1 O7 Li1 O34A 157.2(3) 1_456
S1 O7 Li1 O34 155.8(4) 1_456
S1 O7 Li1 O2 -7.5(6) .
S1 O7 Li1 O1 -90.9(3) .
S1 O7 Li1 O3 65.7(3) .
C4 O2 Li1 O34A -105.5(5) 1_456
C3 O2 Li1 O34A 124.0(4) 1_456
C4 O2 Li1 O7 58.7(5) .
C3 O2 Li1 O7 -71.7(5) .
C4 O2 Li1 O34 -107.3(4) 1_456
C3 O2 Li1 O34 122.2(4) 1_456
C4 O2 Li1 O1 150.8(3) .
C3 O2 Li1 O1 20.4(4) .
C4 O2 Li1 O3 -19.6(3) .
C3 O2 Li1 O3 -150.1(3) .
C4 O2 Li1 S1 55.7(4) .
C3 O2 Li1 S1 -74.8(3) .
C1 O1 Li1 O34A 37.1(7) 1_456
C2 O1 Li1 O34A -105.7(5) 1_456
C1 O1 Li1 O7 -81.4(5) .
C2 O1 Li1 O7 135.8(3) .
C1 O1 Li1 O34 49.0(6) 1_456
C2 O1 Li1 O34 -93.8(4) 1_456
C1 O1 Li1 O2 153.3(5) .
C2 O1 Li1 O2 10.5(4) .
C1 O1 Li1 O3 176.9(9) .
C2 O1 Li1 O3 34.1(11) .
C1 O1 Li1 S1 -105.3(5) .
C2 O1 Li1 S1 111.9(3) .
C5 O3 Li1 O34A 105.0(4) 1_456
C6 O3 Li1 O34A -20.6(5) 1_456
C5 O3 Li1 O7 -140.3(3) .
C6 O3 Li1 O7 94.1(3) .
C5 O3 Li1 O34 93.4(3) 1_456
C6 O3 Li1 O34 -32.3(4) 1_456
C5 O3 Li1 O2 -12.8(3) .
C6 O3 Li1 O2 -138.4(3) .
C5 O3 Li1 O1 -36.7(10) .
C6 O3 Li1 O1 -162.3(9) .
C5 O3 Li1 S1 -118.4(2) .
C6 O3 Li1 S1 116.0(3) .
O5 S1 Li1 O34A 175.3(6) 1_456
O6 S1 Li1 O34A 58.9(6) 1_456
O7 S1 Li1 O34A -30.5(5) 1_456
C9 S1 Li1 O34A -79.8(6) 1_456
O5 S1 Li1 O7 -154.2(3) .
O6 S1 Li1 O7 89.3(3) .
C9 S1 Li1 O7 -49.3(4) .
O5 S1 Li1 O34 168.5(7) 1_456
O6 S1 Li1 O34 52.0(7) 1_456
O7 S1 Li1 O34 -37.3(6) 1_456
C9 S1 Li1 O34 -86.6(7) 1_456
O5 S1 Li1 O2 19.6(3) .
O6 S1 Li1 O2 -96.9(3) .
O7 S1 Li1 O2 173.8(5) .
C9 S1 Li1 O2 124.5(3) .
O5 S1 Li1 O1 -62.1(3) .
O6 S1 Li1 O1 -178.6(2) .
O7 S1 Li1 O1 92.1(4) .
C9 S1 Li1 O1 42.8(3) .
O5 S1 Li1 O3 94.1(2) .
O6 S1 Li1 O3 -22.4(3) .
O7 S1 Li1 O3 -111.7(3) .
C9 S1 Li1 O3 -161.01(19) .
O12 S2 O13 Li2 -98.0(5) .
O14 S2 O13 Li2 39.9(5) .
C18 S2 O13 Li2 151.2(5) .
Li3 S2 O13 Li2 3.3(5) .
O12 S2 O14 Li3 42.8(4) .
O13 S2 O14 Li3 -94.7(4) .
C18 S2 O14 Li3 154.6(3) .
C10 O8 C11 C12 170.9(5) .
Li2 O8 C11 C12 26.4(6) .
C13 O9 C12 C11 -179.4(4) .
Li3 O9 C12 C11 -62.8(4) .
O8 C11 C12 O9 -68.6(5) .
C12 O9 C13 C14 170.8(4) .
Li3 O9 C13 C14 43.4(5) .
C15 O10 C14 C13 -179.7(4) .
Li3 O10 C14 C13 49.0(6) .
O9 C13 C14 O10 -62.7(5) .
C14 O10 C15 C16 178.6(4) .
Li3 O10 C15 C16 -46.5(5) .
C17 O11 C16 C15 178.5(5) .
Li3 O11 C16 C15 -35.5(5) .
O10 C15 C16 O11 54.1(5) .
O12 S2 C18 F5 -62.5(3) .
O13 S2 C18 F5 57.3(3) .
O14 S2 C18 F5 176.6(3) .
Li3 S2 C18 F5 -164.6(3) .
O12 S2 C18 F6 58.7(4) .
O13 S2 C18 F6 178.5(3) .
O14 S2 C18 F6 -62.2(4) .
Li3 S2 C18 F6 -43.4(5) .
O12 S2 C18 F4 178.4(3) .
O13 S2 C18 F4 -61.9(4) .
O14 S2 C18 F4 57.4(4) .
Li3 S2 C18 F4 76.2(4) .
S2 O13 Li2 O6 71.0(9) .
S2 O13 Li2 O4 -167.1(3) .
S2 O13 Li2 O8 -64.7(6) .
S1 O6 Li2 O13 52.1(8) .
S1 O6 Li2 O4 -72.2(4) .
S1 O6 Li2 O8 -174.1(2) .
C7 O4 Li2 O13 -60.6(5) .
C8 O4 Li2 O13 154.7(4) .
C7 O4 Li2 O6 89.0(4) .
C8 O4 Li2 O6 -55.8(4) .
C7 O4 Li2 O8 -162.3(3) .
C8 O4 Li2 O8 53.0(4) .
C10 O8 Li2 O13 -57.0(5) .
C11 O8 Li2 O13 85.4(4) .
C10 O8 Li2 O6 148.7(4) .
C11 O8 Li2 O6 -68.9(5) .
C10 O8 Li2 O4 49.5(5) .
C11 O8 Li2 O4 -168.1(4) .
O19 S3 O20 Li4 -62.8(6) .
O21 S3 O20 Li4 74.4(6) .
C27 S3 O20 Li4 -175.6(6) .
O19 S3 O21 Li3 17.7(5) .
O20 S3 O21 Li3 -119.2(4) .
C27 S3 O21 Li3 131.2(4) .
C19 O15 C20 C21 176.8(4) .
Li4 O15 C20 C21 -43.0(5) .
C22 O16 C21 C20 -173.7(4) .
Li4 O16 C21 C20 -45.1(5) .
O15 C20 C21 O16 58.0(5) .
C21 O16 C22 C23 175.7(4) .
Li4 O16 C22 C23 48.2(5) .
C24 O17 C23 C22 173.8(4) .
Li4 O17 C23 C22 40.0(4) .
O16 C22 C23 O17 -58.7(5) .
C23 O17 C24 C25 177.1(4) .
Li4 O17 C24 C25 -57.1(5) .
C26 O18 C25 C24 173.8(3) .
Li5 O18 C25 C24 28.3(5) .
O17 C24 C25 O18 -71.8(4) .
O19 S3 C27 F8 177.7(3) .
O20 S3 C27 F8 -62.0(4) .
O21 S3 C27 F8 56.3(4) .
O19 S3 C27 F7 57.8(4) .
O20 S3 C27 F7 178.1(3) .
O21 S3 C27 F7 -63.6(3) .
O19 S3 C27 F9 -62.2(3) .
O20 S3 C27 F9 58.1(3) .
O21 S3 C27 F9 176.4(3) .
S3 O21 Li3 O14 143.2(3) .
S3 O21 Li3 O10 -57.8(6) .
S3 O21 Li3 O11 30.8(5) .
S3 O21 Li3 O9 -131.1(3) .
S3 O21 Li3 S2 159.2(3) .
S2 O14 Li3 O21 153.1(3) .
S2 O14 Li3 O10 -4.0(6) .
S2 O14 Li3 O11 -90.6(4) .
S2 O14 Li3 O9 65.7(3) .
C14 O10 Li3 O21 -99.9(5) .
C15 O10 Li3 O21 126.3(4) .
C14 O10 Li3 O14 57.7(7) .
C15 O10 Li3 O14 -76.0(5) .
C14 O10 Li3 O11 154.7(4) .
C15 O10 Li3 O11 21.0(4) .
C14 O10 Li3 O9 -17.7(4) .
C15 O10 Li3 O9 -151.5(3) .
C14 O10 Li3 S2 56.1(5) .
C15 O10 Li3 S2 -77.6(4) .
C17 O11 Li3 O21 34.7(6) .
C16 O11 Li3 O21 -104.9(4) .
C17 O11 Li3 O14 -89.1(5) .
C16 O11 Li3 O14 131.3(4) .
C17 O11 Li3 O10 148.3(4) .
C16 O11 Li3 O10 8.7(4) .
C17 O11 Li3 O9 166.0(7) .
C16 O11 Li3 O9 26.4(10) .
C17 O11 Li3 S2 -113.3(4) .
C16 O11 Li3 S2 107.1(3) .
C12 O9 Li3 O21 -21.3(4) .
C13 O9 Li3 O21 100.6(4) .
C12 O9 Li3 O14 96.6(3) .
C13 O9 Li3 O14 -141.5(4) .
C12 O9 Li3 O10 -137.4(3) .
C13 O9 Li3 O10 -15.5(4) .
C12 O9 Li3 O11 -155.6(8) .
C13 O9 Li3 O11 -33.6(9) .
C12 O9 Li3 S2 118.8(3) .
C13 O9 Li3 S2 -119.2(3) .
O12 S2 Li3 O21 -179.2(5) .
O13 S2 Li3 O21 63.4(6) .
O14 S2 Li3 O21 -36.9(4) .
C18 S2 Li3 O21 -71.6(6) .
O12 S2 Li3 O14 -142.3(4) .
O13 S2 Li3 O14 100.3(4) .
C18 S2 Li3 O14 -34.7(4) .
O12 S2 Li3 O10 34.4(3) .
O13 S2 Li3 O10 -83.0(3) .
O14 S2 Li3 O10 176.7(5) .
C18 S2 Li3 O10 142.0(3) .
O12 S2 Li3 O11 -48.6(3) .
O13 S2 Li3 O11 -166.0(2) .
O14 S2 Li3 O11 93.7(4) .
C18 S2 Li3 O11 59.1(4) .
O12 S2 Li3 O9 106.6(2) .
O13 S2 Li3 O9 -10.8(2) .
O14 S2 Li3 O9 -111.1(4) .
C18 S2 Li3 O9 -145.8(2) .
O26 S4 O27 Li4 22.7(3) .
O28 S4 O27 Li4 -113.6(3) .
C36 S4 O27 Li4 135.5(3) .
O26 S4 O28 Li5 -75.2(4) .
O27 S4 O28 Li5 61.5(4) .
C36 S4 O28 Li5 172.6(3) .
Li4 S4 O28 Li5 20.4(4) .
C28 O22 C29 C30 172.9(4) .
Li5 O22 C29 C30 27.9(5) .
C31 O23 C30 C29 179.2(3) .
Li6 O23 C30 C29 -62.5(4) .
O22 C29 C30 O23 -67.7(5) .
C30 O23 C31 C32 171.8(4) .
Li6 O23 C31 C32 43.7(4) .
C33 O24 C32 C31 178.9(4) .
Li6 O24 C32 C31 49.1(5) .
O23 C31 C32 O24 -62.4(5) .
C32 O24 C33 C34 178.0(4) .
Li6 O24 C33 C34 -49.0(5) .
C35 O25 C34 C33 -179.6(5) .
Li6 O25 C34 C33 -35.6(5) .
O24 C33 C34 O25 55.7(5) .
O26 S4 C36 F10 61.0(4) .
O27 S4 C36 F10 -59.6(4) .
O28 S4 C36 F10 -179.4(3) .
Li4 S4 C36 F10 -28.3(4) .
O26 S4 C36 F11 -179.1(3) .
O27 S4 C36 F11 60.3(3) .
O28 S4 C36 F11 -59.5(3) .
Li4 S4 C36 F11 91.7(3) .
O26 S4 C36 F12 -60.0(3) .
O27 S4 C36 F12 179.4(3) .
O28 S4 C36 F12 59.6(3) .
Li4 S4 C36 F12 -149.2(3) .
S3 O20 Li4 O27 15.6(8) .
S3 O20 Li4 O16 -170.3(4) .
S3 O20 Li4 O15 -87.7(6) .
S3 O20 Li4 O17 109.6(5) .
S3 O20 Li4 S4 24.6(10) .
S4 O27 Li4 O20 168.1(3) .
S4 O27 Li4 O16 -4.3(6) .
S4 O27 Li4 O15 -85.1(3) .
S4 O27 Li4 O17 70.0(3) .
C22 O16 Li4 O20 -114.3(4) .
C21 O16 Li4 O20 116.1(4) .
C22 O16 Li4 O27 58.9(6) .
C21 O16 Li4 O27 -70.7(5) .
C22 O16 Li4 O15 146.6(3) .
C21 O16 Li4 O15 17.1(4) .
C22 O16 Li4 O17 -20.4(4) .
C21 O16 Li4 O17 -149.9(3) .
C22 O16 Li4 S4 56.9(4) .
C21 O16 Li4 S4 -72.6(4) .
C20 O15 Li4 O20 -90.5(4) .
C19 O15 Li4 O20 45.2(6) .
C20 O15 Li4 O27 147.1(4) .
C19 O15 Li4 O27 -77.2(5) .
C20 O15 Li4 O16 15.0(4) .
C19 O15 Li4 O16 150.7(5) .
C20 O15 Li4 O17 45.9(10) .
C19 O15 Li4 O17 -178.4(9) .
C20 O15 Li4 S4 121.3(3) .
C19 O15 Li4 S4 -103.0(5) .
C23 O17 Li4 O20 94.0(4) .
C24 O17 Li4 O20 -33.7(5) .
C23 O17 Li4 O27 -145.4(3) .
C24 O17 Li4 O27 86.8(4) .
C23 O17 Li4 O16 -12.1(3) .
C24 O17 Li4 O16 -139.8(3) .
C23 O17 Li4 O15 -43.1(10) .
C24 O17 Li4 O15 -170.8(8) .
C23 O17 Li4 S4 -121.0(3) .
C24 O17 Li4 S4 111.3(3) .
O26 S4 Li4 O20 -177.5(6) .
O27 S4 Li4 O20 -18.2(5) .
O28 S4 Li4 O20 69.1(6) .
C36 S4 Li4 O20 -76.4(6) .
O26 S4 Li4 O27 -159.3(3) .
O28 S4 Li4 O27 87.3(3) .
C36 S4 Li4 O27 -58.2(3) .
O26 S4 Li4 O16 17.4(3) .
O27 S4 Li4 O16 176.7(4) .
O28 S4 Li4 O16 -96.0(3) .
C36 S4 Li4 O16 118.4(3) .
O26 S4 Li4 O15 -62.6(3) .
O27 S4 Li4 O15 96.7(4) .
O28 S4 Li4 O15 -176.0(2) .
C36 S4 Li4 O15 38.5(3) .
O26 S4 Li4 O17 92.6(2) .
O27 S4 Li4 O17 -108.1(3) .
O28 S4 Li4 O17 -20.8(3) .
C36 S4 Li4 O17 -166.3(2) .
O31 S5 O29 Li5 -102.2(5) .
O30 S5 O29 Li5 36.9(5) .
C37 S5 O29 Li5 147.2(5) .
Li6 S5 O29 Li5 1.2(5) .
O31 S5 O30 Li6 45.8(4) .
O29 S5 O30 Li6 -93.5(4) .
C37 S5 O30 Li6 156.5(4) .
O31 S5 C37 F14 59.1(4) .
O29 S5 C37 F14 -179.9(4) .
O30 S5 C37 F14 -61.7(4) .
Li6 S5 C37 F14 -44.6(5) .
O31 S5 C37 F15 -61.1(4) .
O29 S5 C37 F15 60.0(4) .
O30 S5 C37 F15 178.2(3) .
Li6 S5 C37 F15 -164.7(3) .
O31 S5 C37 F13 178.9(3) .
O29 S5 C37 F13 -60.0(4) .
O30 S5 C37 F13 58.2(4) .
Li6 S5 C37 F13 75.3(4) .
S5 O29 Li5 O28 75.5(9) .
S5 O29 Li5 O22 -61.1(5) .
S5 O29 Li5 O18 -168.0(3) .
S4 O28 Li5 O29 46.3(8) .
S4 O28 Li5 O22 -178.0(2) .
S4 O28 Li5 O18 -72.4(4) .
C28 O22 Li5 O29 -59.8(5) .
C29 O22 Li5 O29 83.7(4) .
C28 O22 Li5 O28 146.1(4) .
C29 O22 Li5 O28 -70.5(5) .
C28 O22 Li5 O18 46.5(5) .
C29 O22 Li5 O18 -170.0(3) .
C26 O18 Li5 O29 155.6(3) .
C25 O18 Li5 O29 -59.8(5) .
C26 O18 Li5 O28 -57.6(4) .
C25 O18 Li5 O28 86.9(4) .
C26 O18 Li5 O22 50.0(4) .
C25 O18 Li5 O22 -165.4(3) .
S5 O30 Li6 O32A 160.0(5) .
S5 O30 Li6 O33 153.8(4) .
S5 O30 Li6 O24 -6.1(7) .
S5 O30 Li6 O25 -90.4(4) .
S5 O30 Li6 O23 65.7(4) .
C33 O24 Li6 O32A 121.1(5) .
C32 O24 Li6 O32A -107.0(6) .
C33 O24 Li6 O33 128.1(5) .
C32 O24 Li6 O33 -100.0(5) .
C33 O24 Li6 O30 -71.8(6) .
C32 O24 Li6 O30 60.2(6) .
C33 O24 Li6 O25 22.8(4) .
C32 O24 Li6 O25 154.7(4) .
C33 O24 Li6 O23 -150.5(3) .
C32 O24 Li6 O23 -18.5(4) .
C33 O24 Li6 S5 -74.3(4) .
C32 O24 Li6 S5 57.6(4) .
C35 O25 Li6 O32A 33.5(6) .
C34 O25 Li6 O32A -104.3(4) .
C35 O25 Li6 O33 31.0(6) .
C34 O25 Li6 O33 -106.9(4) .
C35 O25 Li6 O30 -91.8(5) .
C34 O25 Li6 O30 130.3(4) .
C35 O25 Li6 O24 145.8(4) .
C34 O25 Li6 O24 7.9(4) .
C35 O25 Li6 O23 161.4(8) .
C34 O25 Li6 O23 23.6(10) .
C35 O25 Li6 S5 -116.2(4) .
C34 O25 Li6 S5 106.0(3) .
C30 O23 Li6 O32A -24.6(4) .
C31 O23 Li6 O32A 98.5(4) .
C30 O23 Li6 O33 -20.1(4) .
C31 O23 Li6 O33 102.9(4) .
C30 O23 Li6 O30 97.3(3) .
C31 O23 Li6 O30 -139.6(3) .
C30 O23 Li6 O24 -137.8(3) .
C31 O23 Li6 O24 -14.7(3) .
C30 O23 Li6 O25 -153.8(8) .
C31 O23 Li6 O25 -30.7(9) .
C30 O23 Li6 S5 119.5(3) .
C31 O23 Li6 S5 -117.4(3) .
O31 S5 Li6 O32A -169.3(8) .
O29 S5 Li6 O32A 71.2(8) .
O30 S5 Li6 O32A -29.5(7) .
C37 S5 Li6 O32A -61.2(9) .
O31 S5 Li6 O33 -175.8(6) .
O29 S5 Li6 O33 64.7(7) .
O30 S5 Li6 O33 -35.9(5) .
C37 S5 Li6 O33 -67.7(7) .
O31 S5 Li6 O30 -139.9(4) .
O29 S5 Li6 O30 100.6(4) .
C37 S5 Li6 O30 -31.8(5) .
O31 S5 Li6 O24 35.0(3) .
O29 S5 Li6 O24 -84.5(3) .
O30 S5 Li6 O24 174.9(6) .
C37 S5 Li6 O24 143.1(3) .
O31 S5 Li6 O25 -46.5(3) .
O29 S5 Li6 O25 -166.0(2) .
O30 S5 Li6 O25 93.4(4) .
C37 S5 Li6 O25 61.6(4) .
O31 S5 Li6 O23 108.3(2) .
O29 S5 Li6 O23 -11.2(2) .
O30 S5 Li6 O23 -111.9(4) .
C37 S5 Li6 O23 -143.6(3) .
O34 S6 O33 Li6 -131.7(6) .
O32 S6 O33 Li6 13.5(8) .
C38 S6 O33 Li6 127.5(6) .
O32A Li6 O33 S6 13(3) .
O30 Li6 O33 S6 144.1(5) .
O24 Li6 O33 S6 -54.6(8) .
O25 Li6 O33 S6 33.3(7) .
O23 Li6 O33 S6 -128.0(6) .
S5 Li6 O33 S6 159.7(5) .
O33 S6 O34 Li1 72.7(7) 1_654
O32 S6 O34 Li1 -71.0(7) 1_654
C38 S6 O34 Li1 179.1(6) 1_654
O33 S6 C38 F16 51.7(6) .
O34 S6 C38 F16 -58.3(6) .
O32 S6 C38 F16 176.3(6) .
O33 S6 C38 F17 170.7(5) .
O34 S6 C38 F17 60.6(5) .
O32 S6 C38 F17 -64.7(6) .
O33 S6 C38 F18 -65.3(6) .
O34 S6 C38 F18 -175.4(5) .
O32 S6 C38 F18 59.3(6) .
O33A S6A O34A Li1 56.4(10) 1_654
O32A S6A O34A Li1 -86.6(8) 1_654
C38A S6A O34A Li1 175.0(8) 1_654
O33A S6A C38A F18A 178.2(8) .
O34A S6A C38A F18A 47.0(8) .
O32A S6A C38A F18A -59.7(8) .
O33A S6A C38A F17A 71.4(9) .
O34A S6A C38A F17A -59.8(8) .
O32A S6A C38A F17A -166.5(8) .
O33A S6A C38A F16A -65.2(9) .
O34A S6A C38A F16A 163.6(7) .
O32A S6A C38A F16A 56.9(8) .
